data_4105893
loop_
_publ_author_name
'Jennifer A. Dabrowski'
'Fang Gao'
'Amir H. Hoveyda'

_publ_section_title
;
 Enantioselective Synthesis of Alkyne-Substituted Quaternary Carbon
 Stereogenic Centers through NHC-Cu-Catalyzed Allylic Substitution
 Reactions with (i-Bu)2(Alkynyl)aluminum Reagents
;
_journal_name_full 'Journal of the American Chemical Society'
_journal_page_first 4778
_journal_page_last 4781
_journal_paper_doi 10.1021/ja2010829
_journal_volume 133
_journal_year 2011
_chemical_absolute_configuration ad
_chemical_formula_moiety 'C13 H11 Br O2'
_chemical_formula_sum 'C13 H11 Br O2'
_chemical_formula_weight 279.13
_chemical_name_systematic
; 
 ? 
;
_space_group_IT_number 4
_symmetry_cell_setting monoclinic
_symmetry_space_group_name_Hall 'P 2yb'
_symmetry_space_group_name_H-M 'P 1 21 1'
_atom_sites_solution_hydrogens geom
_atom_sites_solution_primary direct
_atom_sites_solution_secondary difmap
_audit_creation_method SHELXL-97
_cell_angle_alpha 90.00
_cell_angle_beta 91.773(6)
_cell_angle_gamma 90.00
_cell_formula_units_Z 4
_cell_length_a 7.0396(7)
_cell_length_b 6.0088(7)
_cell_length_c 27.483(3)
_cell_measurement_reflns_used 4912
_cell_measurement_temperature 100(2)
_cell_measurement_theta_max 27.33
_cell_measurement_theta_min 2.97
_cell_volume 1162.0(2)
_computing_cell_refinement 'SAINT (Bruker, 2010)'
_computing_data_collection 'APEX2 (Bruker, 2010)'
_computing_data_reduction 'SAINT (Bruker, 2010)'
_computing_structure_refinement 'SHELXL-97 (Sheldrick, 2008)'
_computing_structure_solution 'SHELXS-97 (Sheldrick, 2008)'
_diffrn_ambient_temperature 100(2)
_diffrn_measured_fraction_theta_full 0.996
_diffrn_measured_fraction_theta_max 0.996
_diffrn_measurement_device_type 'Bruker KAPPAT APEX II DUO CCD diffractometer'
_diffrn_measurement_method '\f and \w scans'
_diffrn_radiation_monochromator graphite
_diffrn_radiation_source 'fine-focus sealed tube'
_diffrn_radiation_type MoK\a
_diffrn_radiation_wavelength 0.71073
_diffrn_reflns_av_R_equivalents 0.0697
_diffrn_reflns_av_sigmaI/netI 0.0845
_diffrn_reflns_limit_h_max 9
_diffrn_reflns_limit_h_min -9
_diffrn_reflns_limit_k_max 6
_diffrn_reflns_limit_k_min -7
_diffrn_reflns_limit_l_max 36
_diffrn_reflns_limit_l_min -36
_diffrn_reflns_number 21293
_diffrn_reflns_theta_full 28.33
_diffrn_reflns_theta_max 28.33
_diffrn_reflns_theta_min 1.48
_exptl_absorpt_coefficient_mu 3.519
_exptl_absorpt_correction_T_max 0.8721
_exptl_absorpt_correction_T_min 0.4983
_exptl_absorpt_correction_type multi-scan
_exptl_absorpt_process_details
;
Sheldrick, G.M. (2008). SADABS v2008/1. Bruker AXS Inc. Madison, WI USA.
;
_exptl_crystal_colour colorless
_exptl_crystal_density_diffrn 1.596
_exptl_crystal_density_method none
_exptl_crystal_description thin-plate
_exptl_crystal_F_000 560
_exptl_crystal_size_max 0.23
_exptl_crystal_size_mid 0.08
_exptl_crystal_size_min 0.04
_refine_diff_density_max 0.531
_refine_diff_density_min -0.568
_refine_diff_density_rms 0.093
_refine_ls_abs_structure_details 'Flack H D (1983), Acta Cryst. A39, 876-881'
_refine_ls_abs_structure_Flack 0.027(10)
_refine_ls_extinction_coef na
_refine_ls_extinction_method none
_refine_ls_goodness_of_fit_ref 1.040
_refine_ls_hydrogen_treatment constr
_refine_ls_matrix_type full
_refine_ls_number_parameters 291
_refine_ls_number_reflns 5325
_refine_ls_number_restraints 1
_refine_ls_restrained_S_all 1.040
_refine_ls_R_factor_all 0.0669
_refine_ls_R_factor_gt 0.0450
_refine_ls_shift/su_max 0.000
_refine_ls_shift/su_mean 0.000
_refine_ls_structure_factor_coef Fsqd
_refine_ls_weighting_details 'calc w=1/[\s^2^(Fo^2^)+(0.0237P)^2^+0.0000P] where P=(Fo^2^+2Fc^2^)/3'
_refine_ls_weighting_scheme calc
_refine_ls_wR_factor_gt 0.0769
_refine_ls_wR_factor_ref 0.0823
_reflns_number_gt 4233
_reflns_number_total 5325
_reflns_threshold_expression >2sigma(I)
_cod_data_source_file ja2010829_si_002.cif
_cod_data_source_block C13H11BrO2
_cod_original_cell_volume 1161.9(2)
_cod_database_code 4105893

loop_
_symmetry_equiv_pos_as_xyz
'x, y, z'
'-x, y+1/2, -z'

loop_
_atom_site_label
_atom_site_type_symbol
_atom_site_fract_x
_atom_site_fract_y
_atom_site_fract_z
_atom_site_U_iso_or_equiv
_atom_site_adp_type
_atom_site_occupancy
_atom_site_symmetry_multiplicity
_atom_site_calc_flag
_atom_site_refinement_flags
Br1 Br 0.59352(5) 0.21044(7) 0.381603(15) 0.02779(14) Uani 1 1 d .
O1 O 0.8984(4) 0.5560(5) 0.60911(9) 0.0188(7) Uani 1 1 d .
O2 O 0.9729(4) 0.7187(6) 0.68088(10) 0.0249(7) Uani 1 1 d .
C1 C 0.6859(5) 0.2474(9) 0.44730(14) 0.0218(12) Uani 1 1 d .
C2 C 0.6591(5) 0.0773(8) 0.48000(15) 0.0200(10) Uani 1 1 d .
H2 H 0.6014 -0.0585 0.4698 0.024 Uiso 1 1 calc R
C3 C 0.7181(5) 0.1084(8) 0.52814(15) 0.0183(10) Uani 1 1 d .
H3 H 0.7012 -0.0075 0.5511 0.022 Uiso 1 1 calc R
C4 C 0.8013(5) 0.3068(8) 0.54301(13) 0.0163(9) Uani 1 1 d .
C5 C 0.8298(5) 0.4752(8) 0.50947(15) 0.0196(10) Uani 1 1 d .
H5 H 0.8885 0.6107 0.5196 0.024 Uiso 1 1 calc R
C6 C 0.7718(5) 0.4450(8) 0.46059(15) 0.0194(10) Uani 1 1 d .
H6 H 0.7914 0.5584 0.4372 0.023 Uiso 1 1 calc R
C7 C 0.8578(5) 0.3352(8) 0.59477(15) 0.0186(10) Uani 1 1 d .
C8 C 0.8772(5) 0.1929(9) 0.63086(14) 0.0200(10) Uani 1 1 d .
H8 H 0.8554 0.0372 0.6283 0.024 Uiso 1 1 calc R
C9 C 0.9387(5) 0.3121(8) 0.67675(14) 0.0201(10) Uani 1 1 d .
C10 C 0.9427(5) 0.5501(9) 0.65868(16) 0.0210(10) Uani 1 1 d .
C11 C 1.1406(5) 0.2436(9) 0.69414(14) 0.0273(12) Uani 1 1 d .
H11A H 1.1423 0.0844 0.7019 0.041 Uiso 1 1 calc R
H11B H 1.1777 0.3292 0.7233 0.041 Uiso 1 1 calc R
H11C H 1.2300 0.2736 0.6683 0.041 Uiso 1 1 calc R
C12 C 0.8022(6) 0.2974(10) 0.71795(16) 0.0277(11) Uani 1 1 d .
H12 H 0.8425 0.3639 0.7479 0.033 Uiso 1 1 calc R
C13 C 0.6363(6) 0.2041(10) 0.71697(17) 0.0358(12) Uani 1 1 d .
H13A H 0.5889 0.1350 0.6880 0.043 Uiso 1 1 calc R
H13B H 0.5620 0.2048 0.7452 0.043 Uiso 1 1 calc R
Br2 Br 0.72755(6) 0.28690(8) -0.139790(15) 0.03214(15) Uani 1 1 d .
O3 O 0.7768(4) 0.5967(5) 0.10108(10) 0.0215(7) Uani 1 1 d .
O4 O 0.7843(4) 0.7461(6) 0.17589(10) 0.0274(8) Uani 1 1 d .
C14 C 0.7419(5) 0.3170(9) -0.07081(14) 0.0231(11) Uani 1 1 d .
C15 C 0.6794(5) 0.1418(8) -0.04270(15) 0.0220(11) Uani 1 1 d .
H15 H 0.6331 0.0091 -0.0577 0.026 Uiso 1 1 calc R
C16 C 0.6852(5) 0.1627(8) 0.00767(15) 0.0192(11) Uani 1 1 d .
H16 H 0.6425 0.0440 0.0274 0.023 Uiso 1 1 calc R
C17 C 0.7538(5) 0.3580(8) 0.02939(15) 0.0199(10) Uani 1 1 d .
C18 C 0.8179(5) 0.5307(8) 0.00025(15) 0.0215(10) Uani 1 1 d .
H18 H 0.8656 0.6634 0.0149 0.026 Uiso 1 1 calc R
C19 C 0.8125(5) 0.5097(8) -0.05037(16) 0.0231(11) Uani 1 1 d .
H19 H 0.8568 0.6267 -0.0703 0.028 Uiso 1 1 calc R
C20 C 0.7603(5) 0.3779(7) 0.08251(15) 0.0180(10) Uani 1 1 d .
C21 C 0.7518(5) 0.2267(9) 0.11766(15) 0.0236(11) Uani 1 1 d .
H21 H 0.7388 0.0709 0.1126 0.028 Uiso 1 1 calc R
C22 C 0.7657(6) 0.3383(8) 0.16677(15) 0.0206(11) Uani 1 1 d .
C23 C 0.7756(5) 0.5814(9) 0.15128(15) 0.0219(11) Uani 1 1 d .
C24 C 0.9529(5) 0.2769(9) 0.19427(14) 0.0287(11) Uani 1 1 d .
H24A H 0.9646 0.3641 0.2243 0.043 Uiso 1 1 calc R
H24B H 1.0606 0.3097 0.1737 0.043 Uiso 1 1 calc R
H24C H 0.9524 0.1180 0.2023 0.043 Uiso 1 1 calc R
C25 C 0.5908(6) 0.2984(9) 0.19577(15) 0.0288(11) Uani 1 1 d .
H25 H 0.4714 0.3208 0.1794 0.035 Uiso 1 1 calc R
C26 C 0.5879(6) 0.2363(9) 0.24097(16) 0.0364(13) Uani 1 1 d .
H26A H 0.7037 0.2119 0.2588 0.044 Uiso 1 1 calc R
H26B H 0.4699 0.2154 0.2562 0.044 Uiso 1 1 calc R

loop_
_atom_site_aniso_label
_atom_site_aniso_U_11
_atom_site_aniso_U_22
_atom_site_aniso_U_33
_atom_site_aniso_U_23
_atom_site_aniso_U_13
_atom_site_aniso_U_12
Br1 0.0233(2) 0.0391(4) 0.0208(2) -0.0045(2) -0.00041(16) 0.0018(2)
O1 0.0252(15) 0.0150(19) 0.0160(15) 0.0006(13) -0.0012(12) -0.0011(13)
O2 0.0309(15) 0.021(2) 0.0224(15) -0.0032(16) -0.0021(12) -0.0026(16)
C1 0.0121(17) 0.033(4) 0.020(2) -0.001(2) 0.0016(15) 0.002(2)
C2 0.0126(19) 0.021(3) 0.027(2) -0.004(2) 0.0052(17) 0.0004(19)
C3 0.0117(19) 0.019(3) 0.024(2) 0.004(2) 0.0015(17) -0.0013(18)
C4 0.0077(17) 0.023(3) 0.018(2) 0.002(2) 0.0023(15) -0.0001(19)
C5 0.0130(19) 0.019(3) 0.027(2) -0.001(2) 0.0028(18) -0.0037(18)
C6 0.017(2) 0.026(3) 0.016(2) 0.007(2) 0.0036(17) -0.0029(19)
C7 0.0145(19) 0.017(3) 0.025(2) -0.002(2) 0.0030(17) 0.0003(18)
C8 0.022(2) 0.013(3) 0.025(2) 0.001(2) 0.0029(17) -0.007(2)
C9 0.023(2) 0.016(3) 0.022(2) 0.002(2) 0.0032(17) -0.0002(19)
C10 0.016(2) 0.025(3) 0.022(2) 0.001(2) 0.0004(17) 0.0017(19)
C11 0.026(2) 0.029(4) 0.027(2) 0.002(2) -0.0060(17) -0.003(2)
C12 0.029(2) 0.029(3) 0.025(2) 0.004(2) 0.0048(18) -0.004(2)
C13 0.029(2) 0.044(4) 0.035(3) 0.006(3) 0.0075(19) -0.002(3)
Br2 0.0327(2) 0.0433(4) 0.0205(2) -0.0016(2) 0.00221(18) -0.0073(2)
O3 0.0233(15) 0.018(2) 0.0232(16) 0.0004(14) 0.0005(12) -0.0001(13)
O4 0.0354(16) 0.022(2) 0.0244(16) -0.0042(15) 0.0007(13) 0.0051(15)
C14 0.0119(18) 0.037(3) 0.020(2) -0.005(2) 0.0024(16) 0.003(2)
C15 0.016(2) 0.022(3) 0.029(2) -0.004(2) -0.0027(18) -0.0047(18)
C16 0.017(2) 0.019(3) 0.023(2) 0.004(2) 0.0047(17) -0.0032(18)
C17 0.0129(19) 0.023(3) 0.024(2) 0.002(2) 0.0007(17) 0.0042(18)
C18 0.0140(19) 0.020(3) 0.030(3) -0.003(2) 0.0025(18) -0.0006(19)
C19 0.019(2) 0.026(3) 0.024(2) 0.004(2) 0.0034(18) -0.003(2)
C20 0.0145(19) 0.012(3) 0.027(2) 0.001(2) 0.0034(17) 0.0007(17)
C21 0.027(2) 0.019(3) 0.025(2) 0.001(2) 0.0009(17) 0.005(2)
C22 0.027(2) 0.017(3) 0.019(2) -0.002(2) 0.0000(18) 0.0039(19)
C23 0.018(2) 0.028(3) 0.020(2) 0.001(2) 0.0034(18) 0.003(2)
C24 0.038(2) 0.027(3) 0.020(2) 0.002(2) -0.0034(18) 0.006(2)
C25 0.038(2) 0.025(3) 0.024(2) 0.004(2) 0.0054(19) 0.012(2)
C26 0.038(2) 0.033(4) 0.039(3) 0.001(3) 0.015(2) 0.001(3)

loop_
_atom_type_symbol
_atom_type_description
_atom_type_scat_dispersion_real
_atom_type_scat_dispersion_imag
_atom_type_scat_source
C C 0.0033 0.0016 'International Tables Vol C Tables 4.2.6.8 and 6.1.1.4'
H H 0.0000 0.0000 'International Tables Vol C Tables 4.2.6.8 and 6.1.1.4'
O O 0.0106 0.0060 'International Tables Vol C Tables 4.2.6.8 and 6.1.1.4'
Br Br -0.2901 2.4595 'International Tables Vol C Tables 4.2.6.8 and 6.1.1.4'

loop_
_geom_angle_atom_site_label_1
_geom_angle_atom_site_label_2
_geom_angle_atom_site_label_3
_geom_angle
C10 O1 C7 106.7(3)
C6 C1 C2 122.3(4)
C6 C1 Br1 119.0(3)
C2 C1 Br1 118.7(4)
C1 C2 C3 118.6(4)
C1 C2 H2 120.7
C3 C2 H2 120.7
C4 C3 C2 120.6(4)
C4 C3 H3 119.7
C2 C3 H3 119.7
C3 C4 C5 120.0(4)
C3 C4 C7 118.9(4)
C5 C4 C7 121.1(4)
C4 C5 C6 119.8(4)
C4 C5 H5 120.1
C6 C5 H5 120.1
C1 C6 C5 118.6(4)
C1 C6 H6 120.7
C5 C6 H6 120.7
C8 C7 O1 112.7(4)
C8 C7 C4 132.2(5)
O1 C7 C4 115.1(4)
C7 C8 C9 110.1(5)
C7 C8 H8 124.9
C9 C8 H8 124.9
C8 C9 C12 115.3(3)
C8 C9 C10 100.5(4)
C12 C9 C10 108.6(4)
C8 C9 C11 111.9(3)
C12 C9 C11 110.7(3)
C10 C9 C11 109.1(4)
O2 C10 O1 120.6(4)
O2 C10 C9 129.5(4)
O1 C10 C9 109.9(4)
C9 C11 H11A 109.5
C9 C11 H11B 109.5
H11A C11 H11B 109.5
C9 C11 H11C 109.5
H11A C11 H11C 109.5
H11B C11 H11C 109.5
C13 C12 C9 127.2(5)
C13 C12 H12 116.4
C9 C12 H12 116.4
C12 C13 H13A 120.0
C12 C13 H13B 120.0
H13A C13 H13B 120.0
C23 O3 C20 107.2(3)
C19 C14 C15 122.0(4)
C19 C14 Br2 119.6(4)
C15 C14 Br2 118.4(4)
C14 C15 C16 119.1(4)
C14 C15 H15 120.4
C16 C15 H15 120.4
C15 C16 C17 120.1(4)
C15 C16 H16 120.0
C17 C16 H16 120.0
C18 C17 C16 119.6(4)
C18 C17 C20 120.8(4)
C16 C17 C20 119.6(4)
C17 C18 C19 120.4(4)
C17 C18 H18 119.8
C19 C18 H18 119.8
C14 C19 C18 118.8(4)
C14 C19 H19 120.6
C18 C19 H19 120.6
C21 C20 O3 112.3(4)
C21 C20 C17 131.9(4)
O3 C20 C17 115.8(4)
C20 C21 C22 110.1(4)
C20 C21 H21 125.0
C22 C21 H21 125.0
C25 C22 C21 111.8(4)
C25 C22 C23 110.2(3)
C21 C22 C23 100.3(3)
C25 C22 C24 113.7(3)
C21 C22 C24 111.3(3)
C23 C22 C24 108.7(4)
O4 C23 O3 120.4(4)
O4 C23 C22 129.4(4)
O3 C23 C22 110.1(4)
C22 C24 H24A 109.5
C22 C24 H24B 109.5
H24A C24 H24B 109.5
C22 C24 H24C 109.5
H24A C24 H24C 109.5
H24B C24 H24C 109.5
C26 C25 C22 126.1(4)
C26 C25 H25 116.9
C22 C25 H25 116.9
C25 C26 H26A 120.0
C25 C26 H26B 120.0
H26A C26 H26B 120.0

loop_
_geom_bond_atom_site_label_1
_geom_bond_atom_site_label_2
_geom_bond_distance
Br1 C1 1.913(4)
O1 C10 1.389(5)
O1 C7 1.411(5)
O2 C10 1.198(5)
C1 C6 1.376(6)
C1 C2 1.378(6)
C2 C3 1.387(6)
C2 H2 0.9500
C3 C4 1.385(6)
C3 H3 0.9500
C4 C5 1.387(6)
C4 C7 1.475(5)
C5 C6 1.404(6)
C5 H5 0.9500
C6 H6 0.9500
C7 C8 1.313(6)
C8 C9 1.502(6)
C8 H8 0.9500
C9 C12 1.510(5)
C9 C10 1.515(7)
C9 C11 1.541(5)
C11 H11A 0.9800
C11 H11B 0.9800
C11 H11C 0.9800
C12 C13 1.295(6)
C12 H12 0.9500
C13 H13A 0.9500
C13 H13B 0.9500
Br2 C14 1.904(4)
O3 C23 1.383(5)
O3 C20 1.414(5)
O4 C23 1.199(5)
C14 C19 1.374(7)
C14 C15 1.386(6)
C15 C16 1.389(5)
C15 H15 0.9500
C16 C17 1.396(6)
C16 H16 0.9500
C17 C18 1.394(6)
C17 C20 1.464(6)
C18 C19 1.396(6)
C18 H18 0.9500
C19 H19 0.9500
C20 C21 1.329(6)
C21 C22 1.508(6)
C21 H21 0.9500
C22 C25 1.506(5)
C22 C23 1.524(7)
C22 C24 1.544(5)
C24 H24A 0.9800
C24 H24B 0.9800
C24 H24C 0.9800
C25 C26 1.298(6)
C25 H25 0.9500
C26 H26A 0.9500
C26 H26B 0.9500

loop_
_geom_torsion_atom_site_label_1
_geom_torsion_atom_site_label_2
_geom_torsion_atom_site_label_3
_geom_torsion_atom_site_label_4
_geom_torsion
C6 C1 C2 C3 1.1(6)
Br1 C1 C2 C3 -177.0(3)
C1 C2 C3 C4 0.3(6)
C2 C3 C4 C5 -1.3(6)
C2 C3 C4 C7 178.6(3)
C3 C4 C5 C6 0.9(6)
C7 C4 C5 C6 -179.0(3)
C2 C1 C6 C5 -1.5(6)
Br1 C1 C6 C5 176.6(3)
C4 C5 C6 C1 0.5(6)
C10 O1 C7 C8 -1.4(4)
C10 O1 C7 C4 178.3(3)
C3 C4 C7 C8 14.1(6)
C5 C4 C7 C8 -166.1(4)
C3 C4 C7 O1 -165.5(3)
C5 C4 C7 O1 14.4(5)
O1 C7 C8 C9 -0.4(4)
C4 C7 C8 C9 -179.9(4)
C7 C8 C9 C12 118.4(4)
C7 C8 C9 C10 1.8(4)
C7 C8 C9 C11 -113.9(4)
C7 O1 C10 O2 -175.8(3)
C7 O1 C10 C9 2.5(4)
C8 C9 C10 O2 175.5(4)
C12 C9 C10 O2 54.1(6)
C11 C9 C10 O2 -66.7(5)
C8 C9 C10 O1 -2.6(4)
C12 C9 C10 O1 -124.1(3)
C11 C9 C10 O1 115.1(4)
C8 C9 C12 C13 -3.8(8)
C10 C9 C12 C13 108.1(6)
C11 C9 C12 C13 -132.1(6)
C19 C14 C15 C16 1.1(6)
Br2 C14 C15 C16 -178.7(3)
C14 C15 C16 C17 -0.2(6)
C15 C16 C17 C18 -0.6(6)
C15 C16 C17 C20 -179.7(3)
C16 C17 C18 C19 0.5(6)
C20 C17 C18 C19 179.5(3)
C15 C14 C19 C18 -1.2(6)
Br2 C14 C19 C18 178.6(3)
C17 C18 C19 C14 0.4(6)
C23 O3 C20 C21 -0.9(4)
C23 O3 C20 C17 178.5(3)
C18 C17 C20 C21 -161.8(4)
C16 C17 C20 C21 17.2(6)
C18 C17 C20 O3 19.0(5)
C16 C17 C20 O3 -162.0(3)
O3 C20 C21 C22 -0.9(5)
C17 C20 C21 C22 179.8(4)
C20 C21 C22 C25 118.9(4)
C20 C21 C22 C23 2.2(4)
C20 C21 C22 C24 -112.7(4)
C20 O3 C23 O4 -178.6(4)
C20 O3 C23 C22 2.3(4)
C25 C22 C23 O4 60.4(6)
C21 C22 C23 O4 178.3(4)
C24 C22 C23 O4 -64.9(5)
C25 C22 C23 O3 -120.7(3)
C21 C22 C23 O3 -2.7(4)
C24 C22 C23 O3 114.1(3)
C21 C22 C25 C26 132.6(5)
C23 C22 C25 C26 -116.8(6)
C24 C22 C25 C26 5.5(7)
